data_7232392
loop_
_publ_author_name
'Das, Dhiraj'
'Roy Choudhury, Angshuman'

_publ_section_title
;
 Water-assisted ground state intra-molecular proton transfer in
 2,5-dihydroxy-substituted azobenzenes: experimental and computational
 studies
;
_journal_issue 14
_journal_name_full CrystEngComm
_journal_page_first 2373
_journal_paper_doi 10.1039/C8CE01878B
_journal_volume 21
_journal_year 2019
_chemical_formula_moiety 'C12 H9 N3 O4'
_chemical_formula_sum 'C12 H9 N3 O4'
_chemical_formula_weight 259.22
_space_group_crystal_system monoclinic
_space_group_IT_number 14
_space_group_name_Hall '-P 2yn'
_space_group_name_H-M_alt 'P 1 21/n 1'
_symmetry_space_group_name_Hall '-P 2yn'
_symmetry_space_group_name_H-M 'P 1 21/n 1'
_atom_sites_solution_hydrogens mixed
_atom_sites_solution_primary dual
_audit_creation_date 2018-09-23
_audit_creation_method
;
Olex2 1.2
(compiled 2018.05.29 svn.r3508 for OlexSys, GUI svn.r5506)
;
_audit_update_record
;
2018-11-02 deposited with the CCDC.    2019-02-19 downloaded from the CCDC.
;
_cell_angle_alpha 90
_cell_angle_beta 113.493(6)
_cell_angle_gamma 90
_cell_formula_units_Z 4
_cell_length_a 11.8236(6)
_cell_length_b 8.6618(3)
_cell_length_c 12.0259(6)
_cell_measurement_reflns_used 3636
_cell_measurement_temperature 100.0(2)
_cell_measurement_theta_max 32.8530
_cell_measurement_theta_min 2.9540
_cell_volume 1129.53(10)
_computing_cell_refinement 'CrysAlisPro 1.171.39.35c (Rigaku OD, 2017)'
_computing_data_collection 'CrysAlisPro 1.171.39.35c (Rigaku OD, 2017)'
_computing_data_reduction 'CrysAlisPro 1.171.39.35c (Rigaku OD, 2017)'
_computing_molecular_graphics 'Olex2 (Dolomanov et al., 2009)'
_computing_publication_material 'Olex2 (Dolomanov et al., 2009)'
_computing_structure_refinement 'ShelXL (Sheldrick, 2015)'
_computing_structure_solution 'ShelXT (Sheldrick, 2015)'
_diffrn_ambient_environment N~2~
_diffrn_ambient_temperature 100.0(2)
_diffrn_detector 'CCD plate'
_diffrn_measured_fraction_theta_full 0.999
_diffrn_measured_fraction_theta_max 0.999
_diffrn_measurement_details
;
List of Runs (angles in degrees, time in seconds):

  # Type    Start    End  Width  t~exp~   \w     \q     \k     \f   Frames
#--------------------------------------------------------------------------
  1  \w    -69.00 118.20   0.30   20.00    --   29.89  54.00 -90.00  624
  2  \w    -69.00 103.50   0.30   20.00    --   29.89  54.00 150.00  575
;
_diffrn_measurement_device 'two-circle diffractometer'
_diffrn_measurement_device_type 'XtaLAB Mini (ROW)'
_diffrn_measurement_method '\w scans'
_diffrn_orient_matrix_type 'CrysAlisPro convention (1999,Acta A55,543-557)'
_diffrn_orient_matrix_UB_11 0.0340830000
_diffrn_orient_matrix_UB_12 -0.0072679000
_diffrn_orient_matrix_UB_13 -0.0367066000
_diffrn_orient_matrix_UB_21 0.0456720000
_diffrn_orient_matrix_UB_22 -0.0431187000
_diffrn_orient_matrix_UB_23 0.0464707000
_diffrn_orient_matrix_UB_31 -0.0320900000
_diffrn_orient_matrix_UB_32 -0.0692311000
_diffrn_orient_matrix_UB_33 -0.0251285000
_diffrn_radiation_monochromator graphite
_diffrn_radiation_probe x-ray
_diffrn_radiation_type MoK\a
_diffrn_radiation_wavelength 0.71073
_diffrn_reflns_av_R_equivalents 0.0166
_diffrn_reflns_av_unetI/netI 0.0163
_diffrn_reflns_Laue_measured_fraction_full 0.999
_diffrn_reflns_Laue_measured_fraction_max 0.999
_diffrn_reflns_limit_h_max 14
_diffrn_reflns_limit_h_min -12
_diffrn_reflns_limit_k_max 10
_diffrn_reflns_limit_k_min -10
_diffrn_reflns_limit_l_max 14
_diffrn_reflns_limit_l_min -14
_diffrn_reflns_number 6344
_diffrn_reflns_point_group_measured_fraction_full 0.999
_diffrn_reflns_point_group_measured_fraction_max 0.999
_diffrn_reflns_theta_full 24.985
_diffrn_reflns_theta_max 24.985
_diffrn_reflns_theta_min 2.990
_diffrn_source 'fine-focus sealed X-ray tube'
_diffrn_source_type 'Rigaku (Mo) X-ray Source'
_exptl_absorpt_coefficient_mu 0.118
_exptl_absorpt_correction_T_max 1.00000
_exptl_absorpt_correction_T_min 0.72311
_exptl_absorpt_correction_type multi-scan
_exptl_absorpt_process_details
;
CrysAlisPro 1.171.39.35c (Rigaku Oxford Diffraction, 2017)
Empirical absorption correction using spherical harmonics,
 implemented in SCALE3 ABSPACK scaling algorithm.
;
_exptl_crystal_colour 'clear dark orange'
_exptl_crystal_colour_lustre clear
_exptl_crystal_colour_modifier dark
_exptl_crystal_colour_primary orange
_exptl_crystal_density_diffrn 1.524
_exptl_crystal_description plate
_exptl_crystal_F_000 536
_exptl_crystal_size_max 0.42
_exptl_crystal_size_mid 0.41
_exptl_crystal_size_min 0.4
_refine_diff_density_max 0.200
_refine_diff_density_min -0.233
_refine_diff_density_rms 0.043
_refine_ls_extinction_method none
_refine_ls_goodness_of_fit_ref 1.077
_refine_ls_hydrogen_treatment mixed
_refine_ls_matrix_type full
_refine_ls_number_parameters 180
_refine_ls_number_reflns 1984
_refine_ls_number_restraints 0
_refine_ls_restrained_S_all 1.077
_refine_ls_R_factor_all 0.0400
_refine_ls_R_factor_gt 0.0363
_refine_ls_shift/su_max 0.000
_refine_ls_shift/su_mean 0.000
_refine_ls_structure_factor_coef Fsqd
_refine_ls_weighting_details 'w=1/[\s^2^(Fo^2^)+(0.0524P)^2^+0.4059P] where P=(Fo^2^+2Fc^2^)/3'
_refine_ls_weighting_scheme calc
_refine_ls_wR_factor_gt 0.0946
_refine_ls_wR_factor_ref 0.0983
_reflns_Friedel_coverage 0.000
_reflns_number_gt 1779
_reflns_number_total 1984
_reflns_threshold_expression 'I > 2\s(I)'
_cod_data_source_file c8ce01878b2.cif
_cod_data_source_block rx4_etoh_100k
_cod_depositor_comments 'Adding full bibliography for 7232391--7232396.cif.'
_cod_database_code 7232392
_shelx_shelxl_version_number 2014/7
_chemical_oxdiff_formula 'C12 H10 N3 O4'
_shelx_space_group_comment
;
The symmetry employed for this shelxl refinement is uniquely defined
by the following loop, which should always be used as a source of
symmetry information in preference to the above space-group names.
They are only intended as comments.
;
_shelx_estimated_absorpt_t_max 0.954
_shelx_estimated_absorpt_t_min 0.952
_reflns_odcompleteness_completeness 99.78
_reflns_odcompleteness_iscentric 1
_reflns_odcompleteness_theta 25.30
_olex2_refinement_description
;
1. Fixed Uiso
 At 1.2 times of:
  All C(H) groups
2.a Aromatic/amide H refined with riding coordinates:
 C3(H3), C5(H5), C8(H8), C2(H2B), C9(H9), C10(H10), C11(H11)
;
_olex2_submission_special_instructions 'No special instructions were received'
_oxdiff_exptl_absorpt_empirical_details
;
Empirical correction (ABSPACK) includes:
- Absorption correction using spherical harmonics
- Frame scaling
;
_oxdiff_exptl_absorpt_empirical_full_max 1.185
_oxdiff_exptl_absorpt_empirical_full_min 0.904

loop_
_space_group_symop_operation_xyz
'x, y, z'
'-x+1/2, y+1/2, -z+1/2'
'-x, -y, -z'
'x-1/2, -y-1/2, z-1/2'

loop_
_atom_site_label
_atom_site_type_symbol
_atom_site_fract_x
_atom_site_fract_y
_atom_site_fract_z
_atom_site_U_iso_or_equiv
_atom_site_adp_type
_atom_site_occupancy
_atom_site_site_symmetry_order
_atom_site_calc_flag
_atom_site_refinement_flags_posn
O1 O 0.36228(9) 0.60294(10) 0.23393(8) 0.0241(3) Uani 1 1 d .
O2 O 0.37477(9) 0.09252(11) 0.37934(9) 0.0264(3) Uani 1 1 d .
O3 O 0.41353(10) 0.90738(12) 0.13813(10) 0.0383(3) Uani 1 1 d .
N2 N 0.56801(11) 0.75196(12) 0.32457(10) 0.0211(3) Uani 1 1 d .
N1 N 0.61843(10) 0.62987(13) 0.39154(10) 0.0215(3) Uani 1 1 d .
O4 O 0.46671(12) 1.12139(13) 0.08184(11) 0.0455(3) Uani 1 1 d .
N3 N 0.48849(12) 1.01196(13) 0.15153(11) 0.0280(3) Uani 1 1 d .
C4 C 0.42576(12) 0.22863(15) 0.37565(12) 0.0212(3) Uani 1 1 d .
C1 C 0.55011(12) 0.50501(15) 0.38099(12) 0.0205(3) Uani 1 1 d .
C3 C 0.55399(13) 0.24402(15) 0.45512(12) 0.0230(3) Uani 1 1 d .
H3 H 0.5966 0.1605 0.5056 0.028 Uiso 1 1 calc R
C6 C 0.41883(12) 0.48908(15) 0.30062(12) 0.0209(3) Uani 1 1 d .
C5 C 0.36093(12) 0.34740(16) 0.30148(12) 0.0221(3) Uani 1 1 d .
H5 H 0.2763 0.3336 0.2504 0.027 Uiso 1 1 calc R
C7 C 0.64193(12) 0.88228(15) 0.33746(12) 0.0210(3) Uani 1 1 d .
C8 C 0.75618(13) 0.89178(16) 0.43625(12) 0.0239(3) Uani 1 1 d .
H8 H 0.7822 0.8097 0.4933 0.029 Uiso 1 1 calc R
C2 C 0.61289(13) 0.37745(15) 0.45736(12) 0.0223(3) Uani 1 1 d .
H2B H 0.6973 0.3877 0.5102 0.027 Uiso 1 1 calc R
C12 C 0.60771(13) 1.00627(15) 0.25522(12) 0.0233(3) Uani 1 1 d .
C9 C 0.83138(13) 1.01893(17) 0.45166(13) 0.0278(3) Uani 1 1 d .
H9 H 0.9072 1.0248 0.5207 0.033 Uiso 1 1 calc R
C10 C 0.79766(14) 1.13819(17) 0.36776(13) 0.0296(3) Uani 1 1 d .
H10 H 0.8512 1.2237 0.3779 0.036 Uiso 1 1 calc R
C11 C 0.68592(14) 1.13171(17) 0.26960(13) 0.0279(3) Uani 1 1 d .
H11 H 0.6622 1.2129 0.2117 0.034 Uiso 1 1 calc R
H2A H 0.4873(18) 0.747(2) 0.2710(17) 0.041(5) Uiso 1 1 d .
H2 H 0.288(2) 0.094(2) 0.335(2) 0.062(6) Uiso 1 1 d .

loop_
_atom_site_aniso_label
_atom_site_aniso_U_11
_atom_site_aniso_U_22
_atom_site_aniso_U_33
_atom_site_aniso_U_23
_atom_site_aniso_U_13
_atom_site_aniso_U_12
O1 0.0222(5) 0.0203(5) 0.0229(5) 0.0031(4) 0.0018(4) 0.0010(4)
O2 0.0235(6) 0.0185(5) 0.0307(5) 0.0027(4) 0.0040(4) -0.0013(4)
O3 0.0316(6) 0.0333(6) 0.0347(6) 0.0070(5) -0.0027(5) -0.0088(5)
N2 0.0201(6) 0.0207(6) 0.0201(6) 0.0001(4) 0.0053(5) -0.0008(4)
N1 0.0223(6) 0.0206(6) 0.0207(6) 0.0004(4) 0.0076(5) 0.0018(4)
O4 0.0473(7) 0.0322(6) 0.0412(7) 0.0170(5) 0.0009(6) -0.0015(5)
N3 0.0300(7) 0.0244(6) 0.0248(6) 0.0020(5) 0.0060(5) 0.0003(5)
C4 0.0247(7) 0.0175(6) 0.0216(6) -0.0027(5) 0.0094(6) 0.0004(5)
C1 0.0216(7) 0.0197(7) 0.0198(6) -0.0021(5) 0.0078(6) 0.0001(5)
C3 0.0231(7) 0.0212(7) 0.0228(7) 0.0014(5) 0.0070(6) 0.0052(5)
C6 0.0226(7) 0.0203(7) 0.0182(6) -0.0018(5) 0.0064(5) 0.0022(5)
C5 0.0200(7) 0.0216(7) 0.0208(6) -0.0015(5) 0.0039(5) -0.0005(5)
C7 0.0220(7) 0.0216(7) 0.0213(7) -0.0024(5) 0.0106(6) -0.0012(5)
C8 0.0228(7) 0.0267(7) 0.0220(7) -0.0011(5) 0.0087(6) -0.0007(5)
C2 0.0187(7) 0.0233(7) 0.0219(7) -0.0008(5) 0.0050(5) 0.0033(5)
C12 0.0241(7) 0.0251(7) 0.0198(7) -0.0030(5) 0.0078(6) -0.0013(5)
C9 0.0218(7) 0.0349(8) 0.0264(7) -0.0061(6) 0.0094(6) -0.0051(6)
C10 0.0311(8) 0.0315(8) 0.0301(8) -0.0054(6) 0.0163(7) -0.0112(6)
C11 0.0353(8) 0.0253(7) 0.0265(7) -0.0006(6) 0.0158(6) -0.0043(6)

loop_
_atom_type_symbol
_atom_type_description
_atom_type_scat_dispersion_real
_atom_type_scat_dispersion_imag
_atom_type_scat_source
C C 0.0033 0.0016 'International Tables Vol C Tables 4.2.6.8 and 6.1.1.4'
H H 0.0000 0.0000 'International Tables Vol C Tables 4.2.6.8 and 6.1.1.4'
N N 0.0061 0.0033 'International Tables Vol C Tables 4.2.6.8 and 6.1.1.4'
O O 0.0106 0.0060 'International Tables Vol C Tables 4.2.6.8 and 6.1.1.4'

loop_
_geom_angle_atom_site_label_1
_geom_angle_atom_site_label_2
_geom_angle_atom_site_label_3
_geom_angle
C4 O2 H2 111.9(13)
N1 N2 C7 117.99(11)
N1 N2 H2A 118.7(11)
C7 N2 H2A 123.3(11)
N2 N1 C1 119.07(11)
O3 N3 C12 119.00(11)
O4 N3 O3 122.43(12)
O4 N3 C12 118.56(12)
O2 C4 C3 115.48(12)
O2 C4 C5 122.68(12)
C5 C4 C3 121.84(12)
N1 C1 C6 125.61(12)
N1 C1 C2 115.20(12)
C2 C1 C6 119.19(12)
C4 C3 H3 120.2
C2 C3 C4 119.53(13)
C2 C3 H3 120.2
O1 C6 C1 119.36(12)
O1 C6 C5 122.88(12)
C5 C6 C1 117.75(11)
C4 C5 C6 120.62(12)
C4 C5 H5 119.7
C6 C5 H5 119.7
N2 C7 C8 119.36(12)
N2 C7 C12 123.16(12)
C8 C7 C12 117.48(12)
C7 C8 H8 119.6
C9 C8 C7 120.81(13)
C9 C8 H8 119.6
C1 C2 H2B 119.5
C3 C2 C1 121.06(12)
C3 C2 H2B 119.5
C7 C12 N3 122.30(12)
C11 C12 N3 116.48(12)
C11 C12 C7 121.21(13)
C8 C9 H9 119.6
C8 C9 C10 120.90(13)
C10 C9 H9 119.6
C9 C10 H10 120.3
C11 C10 C9 119.49(13)
C11 C10 H10 120.3
C12 C11 H11 120.0
C10 C11 C12 120.05(13)
C10 C11 H11 120.0

loop_
_geom_bond_atom_site_label_1
_geom_bond_atom_site_label_2
_geom_bond_distance
O1 C6 1.2788(16)
O2 C4 1.3329(16)
O2 H2 0.95(2)
O3 N3 1.2321(16)
N2 N1 1.3189(15)
N2 C7 1.3979(17)
N2 H2A 0.915(19)
N1 C1 1.3254(17)
O4 N3 1.2228(16)
N3 C12 1.4639(18)
C4 C3 1.4403(19)
C4 C5 1.3771(19)
C1 C6 1.4719(19)
C1 C2 1.4393(18)
C3 H3 0.9500
C3 C2 1.3440(19)
C6 C5 1.4073(19)
C5 H5 0.9500
C7 C8 1.4013(19)
C7 C12 1.4058(19)
C8 H8 0.9500
C8 C9 1.381(2)
C2 H2B 0.9500
C12 C11 1.392(2)
C9 H9 0.9500
C9 C10 1.387(2)
C10 H10 0.9500
C10 C11 1.378(2)
C11 H11 0.9500

loop_
_geom_torsion_atom_site_label_1
_geom_torsion_atom_site_label_2
_geom_torsion_atom_site_label_3
_geom_torsion_atom_site_label_4
_geom_torsion
O1 C6 C5 C4 -179.55(12)
O2 C4 C3 C2 -179.98(12)
O2 C4 C5 C6 -179.92(12)
O3 N3 C12 C7 2.7(2)
O3 N3 C12 C11 -176.51(12)
N2 N1 C1 C6 -0.93(19)
N2 N1 C1 C2 179.88(11)
N2 C7 C8 C9 -179.97(12)
N2 C7 C12 N3 2.8(2)
N2 C7 C12 C11 -178.02(12)
N1 N2 C7 C8 -13.29(18)
N1 N2 C7 C12 166.47(12)
N1 C1 C6 O1 -0.2(2)
N1 C1 C6 C5 -179.91(12)
N1 C1 C2 C3 -179.87(12)
O4 N3 C12 C7 -177.85(13)
O4 N3 C12 C11 2.93(19)
N3 C12 C11 C10 177.30(12)
C4 C3 C2 C1 -0.4(2)
C1 C6 C5 C4 0.18(19)
C3 C4 C5 C6 0.3(2)
C6 C1 C2 C3 0.88(19)
C5 C4 C3 C2 -0.2(2)
C7 N2 N1 C1 179.93(11)
C7 C8 C9 C10 -2.1(2)
C7 C12 C11 C10 -1.9(2)
C8 C7 C12 N3 -177.45(12)
C8 C7 C12 C11 1.74(19)
C8 C9 C10 C11 1.9(2)
C2 C1 C6 O1 178.99(12)
C2 C1 C6 C5 -0.75(18)
C12 C7 C8 C9 0.26(19)
C9 C10 C11 C12 0.1(2)
